data_4060754
loop_
_publ_author_name
'Jorge J. Carb\'o'
'Pascale Crochet'
'Miguel A. Esteruelas'
'Yves Jean'
'Agust\'i Lled\'os'
'Ana M. L\'opez'
'Enrique O\~nate'

_publ_section_title
;
 Two- and Four-Electron Alkyne Ligands in Osmium-Cyclopentadienyl
 Chemistry: Consequences of the \p&#x22A5;\\rightarrow M Interaction
;
_journal_name_full Organometallics
_journal_page_first 305
_journal_page_last 314
_journal_paper_doi 10.1021/om010645n
_journal_volume 21
_journal_year 2002
_chemical_formula_structural
;
[Os(\h^5^C~5~H~5~)(\m^2^-HCC(OH)Ph~2~)(P^i^Pr~3~)]PF~6~
;
_chemical_formula_sum 'C29 H38 F6 O Os P2'
_chemical_formula_weight 768.73
_chemical_name_systematic
; 
 ? 
;
_space_group_IT_number 33
_symmetry_cell_setting orthorhombic
_symmetry_space_group_name_Hall 'P 2c -2n'
_symmetry_space_group_name_H-M 'P n a 21'
_atom_sites_solution_hydrogens geom
_atom_sites_solution_primary direct
_atom_sites_solution_secondary difmap
_audit_creation_method SHELXL-97
_cell_angle_alpha 90.00
_cell_angle_beta 90.00
_cell_angle_gamma 90.00
_cell_formula_units_Z 4
_cell_length_a 16.842(2)
_cell_length_b 9.0770(10)
_cell_length_c 19.643(2)
_cell_measurement_reflns_used 60
_cell_measurement_temperature 295.0(2)
_cell_measurement_theta_max 20
_cell_measurement_theta_min 10
_cell_volume 3002.9(6)
_computing_cell_refinement 'xscans (Bruker-Siemens)'
_computing_data_collection 'xscans (Bruker-Siemens)'
_computing_data_reduction 'xscans (Bruker-Siemens)'
_computing_molecular_graphics 'xp, shelxtl v. 4.2 (Bruker-Siemens)'
_computing_publication_material 'SHELXL-97 (Sheldrick, 1997)'
_computing_structure_refinement 'SHELXL-97 (Sheldrick, 1997)'
_computing_structure_solution 'SHELXS-97 (Sheldrick, 1990)'
_diffrn_ambient_temperature 295.0(2)
_diffrn_measured_fraction_theta_full 1.000
_diffrn_measured_fraction_theta_max 1.000
_diffrn_measurement_device_type 'Bruker Siemens P4'
_diffrn_measurement_method '\w\2\q scans'
_diffrn_radiation_monochromator graphite
_diffrn_radiation_source 'normal-focus sealed tube'
_diffrn_radiation_type MoK\a
_diffrn_radiation_wavelength 0.71073
_diffrn_reflns_av_R_equivalents 0.0242
_diffrn_reflns_av_sigmaI/netI 0.0381
_diffrn_reflns_limit_h_max 20
_diffrn_reflns_limit_h_min 0
_diffrn_reflns_limit_k_max 4
_diffrn_reflns_limit_k_min -10
_diffrn_reflns_limit_l_max 23
_diffrn_reflns_limit_l_min -23
_diffrn_reflns_number 7844
_diffrn_reflns_theta_full 24.99
_diffrn_reflns_theta_max 24.99
_diffrn_reflns_theta_min 2.07
_diffrn_standards_decay_% 1
_diffrn_standards_interval_count 100
_diffrn_standards_number 3
_exptl_absorpt_coefficient_mu 4.412
_exptl_absorpt_correction_T_max 0.862
_exptl_absorpt_correction_T_min 0.728
_exptl_absorpt_correction_type '\y scans'
_exptl_crystal_colour yellow
_exptl_crystal_density_diffrn 1.700
_exptl_crystal_density_method 'not measured'
_exptl_crystal_description 'irregular block'
_exptl_crystal_F_000 1520
_exptl_crystal_size_max 0.22
_exptl_crystal_size_mid 0.20
_exptl_crystal_size_min 0.19
_refine_diff_density_max 0.509
_refine_diff_density_min -0.756
_refine_diff_density_rms 0.104
_refine_ls_abs_structure_details 'Flack H D (1983), Acta Cryst. A39, 876-881'
_refine_ls_abs_structure_Flack 0.426(10)
_refine_ls_extinction_method none
_refine_ls_goodness_of_fit_ref 1.103
_refine_ls_hydrogen_treatment mixed
_refine_ls_matrix_type full
_refine_ls_number_parameters 333
_refine_ls_number_reflns 5282
_refine_ls_number_restraints 5
_refine_ls_restrained_S_all 1.103
_refine_ls_R_factor_all 0.0485
_refine_ls_R_factor_gt 0.0340
_refine_ls_shift/su_max 0.318
_refine_ls_shift/su_mean 0.011
_refine_ls_structure_factor_coef Fsqd
_refine_ls_weighting_details 'calc w=1/[\s^2^(Fo^2^)+(0.0321P)^2^+5.0382P] where P=(Fo^2^+2Fc^2^)/3'
_refine_ls_weighting_scheme calc
_refine_ls_wR_factor_gt 0.0718
_refine_ls_wR_factor_ref 0.0788
_reflns_number_gt 4447
_reflns_number_total 5282
_reflns_threshold_expression >2sigma(I)
_cod_original_sg_symbol_H-M Pna21
_cod_database_code 4060754

loop_
_symmetry_equiv_pos_as_xyz
'x, y, z'
'-x, -y, z+1/2'
'x+1/2, -y+1/2, z'
'-x+1/2, y+1/2, z+1/2'

loop_
_atom_site_label
_atom_site_type_symbol
_atom_site_fract_x
_atom_site_fract_y
_atom_site_fract_z
_atom_site_U_iso_or_equiv
_atom_site_adp_type
_atom_site_occupancy
_atom_site_symmetry_multiplicity
_atom_site_calc_flag
_atom_site_refinement_flags
_atom_site_disorder_assembly
_atom_site_disorder_group
Os Os 0.911799(14) 0.92111(3) 1.00031(4) 0.03311(8) Uani 1 1 d . . .
P1 P 0.94480(12) 0.8203(2) 0.89041(10) 0.0329(5) Uani 1 1 d . . .
P2 P 0.72242(16) 0.3237(3) 0.87980(14) 0.0523(6) Uani 1 1 d . . .
F1A F 0.6319(10) 0.2965(19) 0.8831(10) 0.097(5) Uiso 0.493(4) 1 d P A 1
F2A F 0.7023(13) 0.449(3) 0.9294(13) 0.131(8) Uiso 0.493(4) 1 d P A 1
F3A F 0.7378(11) 0.198(2) 0.9312(10) 0.124(6) Uiso 0.493(4) 1 d P A 1
F4A F 0.7432(10) 0.215(2) 0.8180(9) 0.107(5) Uiso 0.493(4) 1 d P A 1
F5A F 0.7141(10) 0.4403(19) 0.8167(9) 0.100(5) Uiso 0.493(4) 1 d P A 1
F6A F 0.8157(10) 0.345(2) 0.8809(10) 0.096(6) Uiso 0.493(4) 1 d P A 1
F1B F 0.6345(9) 0.2989(16) 0.8477(8) 0.079(4) Uiso 0.507(4) 1 d P A 2
F2B F 0.7046(13) 0.496(3) 0.8966(12) 0.126(7) Uiso 0.507(4) 1 d P A 2
F3B F 0.7377(11) 0.160(2) 0.8578(11) 0.127(6) Uiso 0.507(4) 1 d P A 2
F4B F 0.6934(10) 0.277(2) 0.9538(8) 0.111(5) Uiso 0.507(4) 1 d P A 2
F5B F 0.7497(12) 0.366(2) 0.8067(9) 0.121(6) Uiso 0.507(4) 1 d P A 2
F6B F 0.8045(11) 0.360(2) 0.9113(10) 0.099(6) Uiso 0.507(4) 1 d P A 2
O O 0.8302(4) 0.8873(8) 1.1730(3) 0.0531(19) Uani 1 1 d . B .
H2 H 0.794(5) 0.901(10) 1.204(5) 0.04(3) Uiso 1 1 d . . .
C1 C 0.8358(5) 0.7531(10) 0.9983(11) 0.0496(18) Uani 1 1 d . . .
H1 H 0.824(4) 0.662(8) 0.973(3) 0.02(2) Uiso 1 1 d . . .
C2 C 0.8307(5) 0.8165(10) 1.0551(4) 0.041(2) Uani 1 1 d . B .
C3 C 0.7874(6) 0.8030(10) 1.1223(4) 0.042(2) Uani 1 1 d D . .
C4 C 0.7027(5) 0.8720(9) 1.1161(4) 0.039(2) Uani 1 1 d . B .
C5 C 0.6877(6) 0.9880(11) 1.0763(5) 0.048(2) Uani 1 1 d . . .
H5 H 0.7279 1.0260 1.0490 0.057 Uiso 1 1 calc R B .
C6 C 0.6138(7) 1.0522(11) 1.0751(5) 0.059(3) Uani 1 1 d . B .
H6 H 0.6046 1.1325 1.0468 0.070 Uiso 1 1 calc R . .
C7 C 0.5539(7) 0.9996(13) 1.1149(6) 0.067(3) Uani 1 1 d . . .
H7 H 0.5040 1.0434 1.1141 0.080 Uiso 1 1 calc R B .
C8 C 0.5686(6) 0.8814(13) 1.1562(6) 0.069(3) Uani 1 1 d . B .
H8 H 0.5279 0.8447 1.1833 0.083 Uiso 1 1 calc R . .
C9 C 0.6417(6) 0.8157(12) 1.1585(5) 0.056(3) Uani 1 1 d . . .
H9 H 0.6511 0.7362 1.1872 0.067 Uiso 1 1 calc R B .
C10A C 0.7889(8) 0.6431(7) 1.1466(7) 0.032(4) Uiso 0.526(4) 1 d PGD B 3
C11A C 0.7442(7) 0.5412(12) 1.1104(7) 0.050(5) Uiso 0.526(4) 1 d PG B 3
C12A C 0.7534(8) 0.3914(10) 1.1229(8) 0.065(6) Uiso 0.526(4) 1 d PG B 3
C13A C 0.8073(8) 0.3436(7) 1.1717(7) 0.042(4) Uiso 0.526(4) 1 d PG B 3
C14A C 0.8521(8) 0.4455(13) 1.2080(6) 0.074(7) Uiso 0.526(4) 1 d PG B 3
C15A C 0.8429(9) 0.5953(11) 1.1954(7) 0.059(6) Uiso 0.526(4) 1 d PG B 3
C10B C 0.7877(8) 0.6353(6) 1.1298(4) 0.035(6) Uiso 0.474(4) 1 d PGD B 4
C11B C 0.8301(8) 0.5731(12) 1.1833(4) 0.051(6) Uiso 0.474(4) 1 d PG B 4
C12B C 0.8243(8) 0.4229(12) 1.1961(5) 0.054(5) Uiso 0.474(4) 1 d PG B 4
C13B C 0.7761(11) 0.3349(6) 1.1555(5) 0.052(5) Uiso 0.474(4) 1 d PG B 4
C14B C 0.7338(9) 0.3971(12) 1.1019(5) 0.097(11) Uiso 0.474(4) 1 d PG B 4
C15B C 0.7396(5) 0.5473(11) 1.0891(4) 0.047(5) Uiso 0.474(4) 1 d PG B 4
C16 C 0.8595(5) 0.7397(11) 0.8434(3) 0.050(2) Uani 1 1 d G . .
H16 H 0.8440 0.6538 0.8705 0.060 Uiso 1 1 calc R . .
C17 C 0.7870(6) 0.8324(15) 0.8408(5) 0.060(3) Uani 1 1 d . . .
H17A H 0.7444 0.7773 0.8206 0.091 Uiso 1 1 calc R . .
H17B H 0.7972 0.9188 0.8141 0.091 Uiso 1 1 calc R . .
H17C H 0.7723 0.8609 0.8862 0.091 Uiso 1 1 calc R . .
C18 C 0.8799(6) 0.6754(13) 0.7724(4) 0.061(3) Uani 1 1 d . . .
H18A H 0.8870 0.7544 0.7405 0.092 Uiso 1 1 calc R . .
H18B H 0.8373 0.6130 0.7574 0.092 Uiso 1 1 calc R . .
H18C H 0.9279 0.6189 0.7754 0.092 Uiso 1 1 calc R . .
C19 C 0.9943(6) 0.9556(10) 0.8343(4) 0.046(2) Uani 1 1 d . . .
H19 H 1.0298 1.0124 0.8639 0.055 Uiso 1 1 calc R . .
C20 C 0.9365(7) 1.0679(12) 0.8038(6) 0.067(3) Uani 1 1 d . . .
H20A H 0.9046 1.0210 0.7696 0.101 Uiso 1 1 calc R . .
H20B H 0.9659 1.1474 0.7836 0.101 Uiso 1 1 calc R . .
H20C H 0.9027 1.1059 0.8390 0.101 Uiso 1 1 calc R . .
C21 C 1.0488(7) 0.8892(14) 0.7773(5) 0.075(4) Uani 1 1 d . . .
H21A H 1.0758 0.9675 0.7540 0.113 Uiso 1 1 calc R . .
H21B H 1.0168 0.8352 0.7455 0.113 Uiso 1 1 calc R . .
H21C H 1.0871 0.8243 0.7975 0.113 Uiso 1 1 calc R . .
C22 C 1.0162(6) 0.6685(10) 0.8970(6) 0.054(2) Uani 1 1 d . . .
H22 H 1.0328 0.6438 0.8506 0.064 Uiso 1 1 calc R . .
C23 C 0.9811(7) 0.5275(12) 0.9286(7) 0.076(4) Uani 1 1 d . . .
H23A H 0.9506 0.5527 0.9682 0.115 Uiso 1 1 calc R . .
H23B H 1.0234 0.4621 0.9413 0.115 Uiso 1 1 calc R . .
H23C H 0.9474 0.4797 0.8960 0.115 Uiso 1 1 calc R . .
C24 C 1.0910(5) 0.7119(12) 0.9362(6) 0.066(3) Uani 1 1 d . . .
H24A H 1.1289 0.6332 0.9339 0.098 Uiso 1 1 calc R . .
H24B H 1.0776 0.7305 0.9830 0.098 Uiso 1 1 calc R . .
H24C H 1.1134 0.7992 0.9165 0.098 Uiso 1 1 calc R . .
C25 C 1.0242(5) 1.0493(10) 1.0019(11) 0.066(3) Uani 1 1 d . . .
H25 H 1.0703 1.0182 0.9801 0.080 Uiso 1 1 calc R . .
C26 C 0.9651(6) 1.1377(10) 0.9745(5) 0.052(3) Uani 1 1 d . . .
H26 H 0.9649 1.1784 0.9310 0.062 Uiso 1 1 calc R . .
C27 C 0.9051(7) 1.1552(12) 1.0244(5) 0.065(3) Uani 1 1 d . . .
H27 H 0.8576 1.2061 1.0190 0.077 Uiso 1 1 calc R . .
C28 C 0.9296(6) 1.0833(11) 1.0825(5) 0.057(3) Uani 1 1 d . . .
H28 H 0.9021 1.0818 1.1235 0.069 Uiso 1 1 calc R . .
C29 C 1.0003(7) 1.0148(12) 1.0708(6) 0.063(3) Uani 1 1 d . . .
H29 H 1.0282 0.9564 1.1016 0.076 Uiso 1 1 calc R . .

loop_
_atom_site_aniso_label
_atom_site_aniso_U_11
_atom_site_aniso_U_22
_atom_site_aniso_U_33
_atom_site_aniso_U_23
_atom_site_aniso_U_13
_atom_site_aniso_U_12
Os 0.03532(13) 0.03676(14) 0.02726(12) -0.0001(3) 0.0029(3) -0.00526(13)
P1 0.0361(11) 0.0336(11) 0.0290(10) 0.0008(9) 0.0063(9) 0.0003(10)
P2 0.0496(15) 0.0577(17) 0.0495(14) -0.0029(13) -0.0010(12) 0.0104(14)
O 0.056(4) 0.070(5) 0.033(3) -0.005(3) 0.006(3) -0.020(4)
C1 0.063(5) 0.053(4) 0.033(4) -0.002(7) 0.019(7) -0.017(4)
C2 0.049(5) 0.047(5) 0.028(4) 0.006(4) 0.003(4) -0.015(4)
C3 0.053(6) 0.055(6) 0.018(4) -0.007(4) -0.002(4) -0.007(5)
C4 0.049(5) 0.034(5) 0.033(4) -0.005(4) 0.002(4) -0.009(4)
C5 0.054(6) 0.045(6) 0.044(5) 0.009(5) -0.004(4) -0.014(5)
C6 0.070(7) 0.052(7) 0.054(6) 0.004(5) -0.007(5) 0.010(5)
C7 0.058(7) 0.072(8) 0.071(7) -0.007(7) 0.006(6) 0.002(6)
C8 0.054(7) 0.075(8) 0.078(7) 0.002(6) 0.025(5) -0.002(6)
C9 0.049(6) 0.063(7) 0.055(5) 0.005(5) 0.013(5) 0.004(5)
C16 0.050(5) 0.065(7) 0.034(4) -0.009(5) 0.005(4) -0.019(5)
C17 0.039(6) 0.090(9) 0.052(7) -0.010(7) -0.013(5) 0.003(6)
C18 0.076(7) 0.072(7) 0.036(5) -0.018(5) 0.000(5) -0.011(6)
C19 0.055(5) 0.044(6) 0.039(5) 0.009(4) 0.013(4) -0.004(5)
C20 0.079(7) 0.055(7) 0.068(7) 0.024(6) 0.002(6) 0.004(6)
C21 0.084(8) 0.096(10) 0.046(6) 0.007(6) 0.037(6) -0.005(7)
C22 0.058(6) 0.035(5) 0.067(6) 0.000(5) -0.003(5) 0.006(5)
C23 0.067(7) 0.045(7) 0.116(10) 0.006(7) -0.003(7) 0.009(6)
C24 0.036(5) 0.060(7) 0.101(8) 0.014(6) 0.013(5) 0.016(5)
C25 0.045(4) 0.072(6) 0.083(6) -0.027(12) 0.025(10) -0.027(4)
C26 0.070(7) 0.035(5) 0.050(5) 0.004(4) 0.005(5) -0.021(5)
C27 0.072(7) 0.046(6) 0.075(8) -0.006(5) 0.012(6) -0.001(6)
C28 0.068(7) 0.063(7) 0.041(5) -0.011(5) 0.004(4) -0.028(6)
C29 0.071(7) 0.054(7) 0.065(7) 0.006(6) -0.032(6) -0.019(6)

loop_
_atom_type_symbol
_atom_type_description
_atom_type_scat_dispersion_real
_atom_type_scat_dispersion_imag
_atom_type_scat_source
C C 0.0033 0.0016 'International Tables Vol C Tables 4.2.6.8 and 6.1.1.4'
H H 0.0000 0.0000 'International Tables Vol C Tables 4.2.6.8 and 6.1.1.4'
F F 0.0171 0.0103 'International Tables Vol C Tables 4.2.6.8 and 6.1.1.4'
O O 0.0106 0.0060 'International Tables Vol C Tables 4.2.6.8 and 6.1.1.4'
Os Os -1.2165 7.6030 'International Tables Vol C Tables 4.2.6.8 and 6.1.1.4'
P P 0.1023 0.0942 'International Tables Vol C Tables 4.2.6.8 and 6.1.1.4'

loop_
_geom_angle_atom_site_label_1
_geom_angle_atom_site_label_2
_geom_angle_atom_site_label_3
_geom_angle
C2 Os C1 36.9(6)
C2 Os C27 108.2(4)
C1 Os C27 135.8(4)
C2 Os C28 90.9(4)
C1 Os C28 127.8(6)
C27 Os C28 36.6(4)
C2 Os C29 108.1(4)
C1 Os C29 137.9(6)
C27 Os C29 61.5(4)
C28 Os C29 36.0(4)
C2 Os C26 145.8(4)
C1 Os C26 159.0(6)
C27 Os C26 37.6(3)
C28 Os C26 61.4(4)
C29 Os C26 61.9(4)
C2 Os C25 146.2(6)
C1 Os C25 161.6(4)
C27 Os C25 62.0(4)
C28 Os C25 61.6(5)
C29 Os C25 38.1(6)
C26 Os C25 36.4(4)
C2 Os P1 117.6(3)
C1 Os P1 80.8(5)
C27 Os P1 125.2(3)
C28 Os P1 151.4(3)
C29 Os P1 123.6(3)
C26 Os P1 92.2(3)
C25 Os P1 90.9(5)
C22 P1 C19 104.2(4)
C22 P1 C16 104.3(5)
C19 P1 C16 108.3(4)
C22 P1 Os 111.9(4)
C19 P1 Os 112.7(3)
C16 P1 Os 114.6(3)
F2A P2 F1A 82.8(11)
F2A P2 F3A 99.8(12)
F1A P2 F3A 91.1(10)
F2A P2 F6B 77.6(11)
F1A P2 F6B 153.8(10)
F3A P2 F6B 75.5(9)
F2A P2 F5B 117.9(13)
F1A P2 F5B 111.7(10)
F3A P2 F5B 137.3(11)
F6B P2 F5B 93.0(10)
F2A P2 F3B 155.8(13)
F1A P2 F3B 91.2(10)
F3A P2 F3B 56.8(9)
F6B P2 F3B 99.6(10)
F5B P2 F3B 86.1(10)
F2A P2 F6A 96.9(11)
F1A P2 F6A 176.1(10)
F3A P2 F6A 85.1(10)
F6B P2 F6A 23.6(8)
F5B P2 F6A 71.9(10)
F3B P2 F6A 87.5(10)
F2A P2 F4B 63.1(11)
F1A P2 F4B 67.4(9)
F3A P2 F4B 42.2(8)
F6B P2 F4B 88.1(9)
F5B P2 F4B 178.6(10)
F3B P2 F4B 92.9(10)
F6A P2 F4B 108.9(9)
F2A P2 F4A 170.0(12)
F1A P2 F4A 98.5(10)
F3A P2 F4A 90.1(10)
F6B P2 F4A 103.9(10)
F5B P2 F4A 52.3(9)
F3B P2 F4A 34.2(8)
F6A P2 F4A 82.5(10)
F4B P2 F4A 126.6(10)
F2A P2 F2B 28.1(10)
F1A P2 F2B 87.9(10)
F3A P2 F2B 127.5(11)
F6B P2 F2B 83.0(10)
F5B P2 F2B 90.3(12)
F3B P2 F2B 175.6(12)
F6A P2 F2B 93.7(11)
F4B P2 F2B 90.7(11)
F4A P2 F2B 141.8(11)
F2A P2 F1B 98.5(10)
F1A P2 F1B 25.3(7)
F3A P2 F1B 107.6(9)
F6B P2 F1B 175.5(9)
F5B P2 F1B 86.8(9)
F3B P2 F1B 84.9(9)
F6A P2 F1B 157.9(9)
F4B P2 F1B 92.2(8)
F4A P2 F1B 79.6(8)
F2B P2 F1B 92.5(9)
F2A P2 F5A 89.0(11)
F1A P2 F5A 92.9(9)
F3A P2 F5A 170.7(10)
F6B P2 F5A 103.8(9)
F5B P2 F5A 33.5(8)
F3B P2 F5A 114.7(10)
F6A P2 F5A 91.0(9)
F4B P2 F5A 146.9(9)
F4A P2 F5A 81.0(9)
F2B P2 F5A 61.1(10)
F1B P2 F5A 73.6(8)
C3 O H2 102(6)
C2 C1 Os 71.1(6)
C2 C1 H1 145(4)
Os C1 H1 141(4)
C1 C2 C3 140.3(9)
C1 C2 Os 72.0(5)
C3 C2 Os 147.6(7)
O C3 C2 108.6(7)
O C3 C10A 106.2(8)
C2 C3 C10A 110.0(9)
O C3 C10B 117.3(8)
C2 C3 C10B 99.4(7)
C10A C3 C10B 12.8(6)
O C3 C4 107.2(7)
C2 C3 C4 109.8(7)
C10A C3 C4 114.8(8)
C10B C3 C4 114.1(9)
C5 C4 C9 119.3(9)
C5 C4 C3 122.3(8)
C9 C4 C3 118.1(8)
C4 C5 C6 121.1(9)
C4 C5 H5 119.5
C6 C5 H5 119.4
C7 C6 C5 120.8(10)
C7 C6 H6 119.6
C5 C6 H6 119.6
C8 C7 C6 118.7(11)
C8 C7 H7 120.6
C6 C7 H7 120.6
C7 C8 C9 121.7(10)
C7 C8 H8 119.2
C9 C8 H8 119.2
C8 C9 C4 118.4(10)
C8 C9 H9 120.8
C4 C9 H9 120.8
C11A C10A C15A 120.0
C11A C10A C3 117.6(9)
C15A C10A C3 121.5(9)
C12A C11A C10A 120.0
C11A C12A C13A 120.0
C14A C13A C12A 120.0
C13A C14A C15A 120.0
C14A C15A C10A 120.0
C11B C10B C15B 120.0
C11B C10B C3 118.6(8)
C15B C10B C3 121.0(9)
C10B C11B C12B 120.0
C13B C12B C11B 120.0
C12B C13B C14B 120.0
C15B C14B C13B 120.0
C14B C15B C10B 120.0
C17 C16 C18 111.4(7)
C17 C16 P1 115.4(8)
C18 C16 P1 115.2(6)
C17 C16 H16 104.4
C18 C16 H16 104.4
P1 C16 H16 104.4
C16 C17 H17A 109.5
C16 C17 H17B 109.5
H17A C17 H17B 109.5
C16 C17 H17C 109.5
H17A C17 H17C 109.5
H17B C17 H17C 109.5
C16 C18 H18A 109.5
C16 C18 H18B 109.5
H18A C18 H18B 109.5
C16 C18 H18C 109.5
H18A C18 H18C 109.5
H18B C18 H18C 109.5
C20 C19 C21 110.4(8)
C20 C19 P1 112.9(7)
C21 C19 P1 115.8(7)
C20 C19 H19 105.6
C21 C19 H19 105.6
P1 C19 H19 105.6
C19 C20 H20A 109.5
C19 C20 H20B 109.5
H20A C20 H20B 109.5
C19 C20 H20C 109.5
H20A C20 H20C 109.5
H20B C20 H20C 109.5
C19 C21 H21A 109.5
C19 C21 H21B 109.5
H21A C21 H21B 109.5
C19 C21 H21C 109.5
H21A C21 H21C 109.5
H21B C21 H21C 109.5
C24 C22 C23 109.1(9)
C24 C22 P1 112.5(7)
C23 C22 P1 113.7(7)
C24 C22 H22 107.1
C23 C22 H22 107.1
P1 C22 H22 107.1
C22 C23 H23A 109.5
C22 C23 H23B 109.5
H23A C23 H23B 109.5
C22 C23 H23C 109.5
H23A C23 H23C 109.5
H23B C23 H23C 109.5
C22 C24 H24A 109.5
C22 C24 H24B 109.5
H24A C24 H24B 109.5
C22 C24 H24C 109.5
H24A C24 H24C 109.5
H24B C24 H24C 109.5
C26 C25 C29 106.8(10)
C26 C25 Os 71.7(5)
C29 C25 Os 70.3(5)
C26 C25 H25 126.6
C29 C25 H25 126.6
Os C25 H25 123.0
C25 C26 C27 107.9(10)
C25 C26 Os 71.9(5)
C27 C26 Os 69.7(6)
C25 C26 H26 126.0
C27 C26 H26 126.0
Os C26 H26 124.0
C28 C27 C26 107.8(10)
C28 C27 Os 72.7(6)
C26 C27 Os 72.7(6)
C28 C27 H27 126.1
C26 C27 H27 126.1
Os C27 H27 120.3
C29 C28 C27 109.9(10)
C29 C28 Os 72.0(6)
C27 C28 Os 70.7(6)
C29 C28 H28 125.1
C27 C28 H28 125.1
Os C28 H28 123.8
C28 C29 C25 107.5(9)
C28 C29 Os 72.0(6)
C25 C29 Os 71.5(6)
C28 C29 H29 126.2
C25 C29 H29 126.2
Os C29 H29 121.9

loop_
_geom_bond_atom_site_label_1
_geom_bond_atom_site_label_2
_geom_bond_distance
Os C2 1.981(8)
Os C1 1.992(9)
Os C27 2.180(11)
Os C28 2.205(9)
Os C29 2.205(10)
Os C26 2.220(9)
Os C25 2.222(7)
Os P1 2.410(2)
P1 C22 1.833(9)
P1 C19 1.849(8)
P1 C16 1.858(9)
P2 F2A 1.54(2)
P2 F1A 1.546(17)
P2 F3A 1.547(19)
P2 F6B 1.551(18)
P2 F5B 1.555(19)
P2 F3B 1.57(2)
P2 F6A 1.583(18)
P2 F4B 1.590(17)
P2 F4A 1.604(17)
P2 F2B 1.63(2)
P2 F1B 1.625(15)
P2 F5A 1.636(17)
O C3 1.448(10)
O H2 0.86(9)
C1 C2 1.26(2)
C1 H1 0.98(7)
C2 C3 1.513(11)
C3 C10A 1.528(10)
C3 C10B 1.530(10)
C3 C4 1.563(13)
C4 C5 1.336(12)
C4 C9 1.419(12)
C5 C6 1.374(13)
C5 H5 0.9300
C6 C7 1.363(15)
C6 H6 0.9300
C7 C8 1.367(15)
C7 H7 0.9300
C8 C9 1.368(14)
C8 H8 0.9300
C9 H9 0.9300
C10A C11A 1.3900
C10A C15A 1.3900
C11A C12A 1.3900
C12A C13A 1.3900
C13A C14A 1.3900
C14A C15A 1.3900
C10B C11B 1.3900
C10B C15B 1.3900
C11B C12B 1.3900
C12B C13B 1.3900
C13B C14B 1.3900
C14B C15B 1.3900
C16 C17 1.484(14)
C16 C18 1.549(11)
C16 H16 0.9800
C17 H17A 0.9600
C17 H17B 0.9600
C17 H17C 0.9600
C18 H18A 0.9600
C18 H18B 0.9600
C18 H18C 0.9600
C19 C20 1.532(13)
C19 C21 1.568(12)
C19 H19 0.9800
C20 H20A 0.9600
C20 H20B 0.9600
C20 H20C 0.9600
C21 H21A 0.9600
C21 H21B 0.9600
C21 H21C 0.9600
C22 C24 1.528(13)
C22 C23 1.541(14)
C22 H22 0.9800
C23 H23A 0.9600
C23 H23B 0.9600
C23 H23C 0.9600
C24 H24A 0.9600
C24 H24B 0.9600
C24 H24C 0.9600
C25 C26 1.387(15)
C25 C29 1.45(2)
C25 H25 0.9300
C26 C27 1.418(13)
C26 H26 0.9300
C27 C28 1.377(14)
C27 H27 0.9300
C28 C29 1.363(15)
C28 H28 0.9300
C29 H29 0.9300
